data_4105669
loop_
_publ_author_name
'Zhijian Liu'
'Hideaki Yamamichi'
'Sherzod T. Madrahimov'
'John F. Hartwig'

_publ_section_title
;
 Rhodium Phosphine-\p-Arene Intermediates in the Hydroamination of Alkenes
;
_journal_name_full 'Journal of the American Chemical Society'
_journal_page_first 2772
_journal_page_last 2782
_journal_paper_doi 10.1021/ja1057949
_journal_volume 133
_journal_year 2011
_chemical_formula_moiety '2(C30 H42 N3 P Rh), C2 H3 N, 2(B F4)'
_chemical_formula_sum 'C62 H87 B2 F8 N7 P2 Rh2'
_chemical_formula_weight 1371.77
_chemical_name_systematic
; 
? 
;
_space_group_IT_number 14
_symmetry_cell_setting monoclinic
_symmetry_space_group_name_Hall '-P 2ybc'
_symmetry_space_group_name_H-M 'P 1 21/c 1'
_atom_sites_solution_hydrogens geom
_atom_sites_solution_primary direct
_atom_sites_solution_secondary difmap
_audit_creation_method SHELXL-97
_audit_update_record
; 
? 
;
_cell_angle_alpha 90.00
_cell_angle_beta 98.067(2)
_cell_angle_gamma 90.00
_cell_formula_units_Z 4
_cell_length_a 12.0879(5)
_cell_length_b 11.8478(5)
_cell_length_c 45.928(2)
_cell_measurement_reflns_used 9966
_cell_measurement_temperature 193(2)
_cell_measurement_theta_max 25.54
_cell_measurement_theta_min 2.48
_cell_volume 6512.5(5)
_computing_cell_refinement 'SAINT V7.23A (Bruker, 2005)'
_computing_data_collection 'APEX2 V2.0-1 (Bruker, 2004)'
_computing_data_reduction
; 
SAINT V7.23A, XPREP V2005/2, SADABS V2007/4, TWINABS V2007/5 
(Bruker, 2005 & 2007) 
;
_computing_molecular_graphics
; 
SHELXTL V6.12 (Bruker, 2005), CrystalMaker v2.1.3 (CrystalMaker, 1994) 
;
_computing_publication_material 'XCIF V6.12 (Bruker, 2005)'
_computing_structure_refinement 'SHELXTL V6.12 (Bruker, 2005)'
_computing_structure_solution 'SHELXTL V6.12 (Bruker, 2005)'
_diffrn_ambient_temperature 193(2)
_diffrn_measured_fraction_theta_full 0.995
_diffrn_measured_fraction_theta_max 0.995
_diffrn_measurement_device 'Bruker Kappa/ApexII CCD'
_diffrn_measurement_method 'profile data from \f and \w scans'
_diffrn_radiation_monochromator graphite
_diffrn_radiation_source 'fine-focus sealed tube'
_diffrn_radiation_type MoK\a
_diffrn_radiation_wavelength 0.71073
_diffrn_radiation_wavelength_id ba34jas
_diffrn_reflns_av_R_equivalents 0.0701
_diffrn_reflns_av_sigmaI/netI 0.0403
_diffrn_reflns_limit_h_max 14
_diffrn_reflns_limit_h_min -14
_diffrn_reflns_limit_k_max 14
_diffrn_reflns_limit_k_min -14
_diffrn_reflns_limit_l_max 55
_diffrn_reflns_limit_l_min -55
_diffrn_reflns_number 103105
_diffrn_reflns_theta_full 25.37
_diffrn_reflns_theta_max 25.37
_diffrn_reflns_theta_min 1.78
_exptl_absorpt_coefficient_mu 0.622
_exptl_absorpt_correction_T_max 0.9266
_exptl_absorpt_correction_T_min 0.8353
_exptl_absorpt_correction_type integration
_exptl_absorpt_process_details 'SHELXTL/XPREP V2005/2 (Bruker, 2005)'
_exptl_crystal_colour orange
_exptl_crystal_density_diffrn 1.399
_exptl_crystal_description plate
_exptl_crystal_F_000 2840
_exptl_crystal_id ba34jas
_exptl_crystal_preparation
; 
The data crystal was mounted using oil (Parantone-N, Exxon) to a 
0.3 mm cryo-loop (Hampton Research) with the (1 0 0) scattering 
planes roughly normal to the spindle axis. 
;
_exptl_crystal_size_max 0.456
_exptl_crystal_size_mid 0.315
_exptl_crystal_size_min 0.19
_refine_diff_density_max 0.583
_refine_diff_density_min -0.624
_refine_diff_density_rms 0.072
_refine_ls_extinction_method none
_refine_ls_goodness_of_fit_ref 1.079
_refine_ls_hydrogen_treatment noref
_refine_ls_matrix_type full
_refine_ls_number_parameters 832
_refine_ls_number_reflns 11901
_refine_ls_number_restraints 355
_refine_ls_restrained_S_all 1.111
_refine_ls_R_factor_all 0.0535
_refine_ls_R_factor_gt 0.0391
_refine_ls_shift/su_max 0.024
_refine_ls_shift/su_mean 0.000
_refine_ls_structure_factor_coef Fsqd
_refine_ls_weighting_details 'calc w=1/[\s^2^(Fo^2^)+(0.0281P)^2^+9.0852P] where P=(Fo^2^+2Fc^2^)/3'
_refine_ls_weighting_scheme calc
_refine_ls_wR_factor_gt 0.0811
_refine_ls_wR_factor_ref 0.0867
_reflns_number_gt 9774
_reflns_number_total 11901
_reflns_threshold_expression >2sigma(I)
_cod_data_source_file ja1057949_si_003.cif
_cod_data_source_block ba34jast
_cod_original_sg_symbol_H-M 'P 1 21/c 1 '
_cod_database_code 4105669

loop_
_symmetry_equiv_pos_as_xyz
'x, y, z'
'-x, y+1/2, -z+1/2'
'-x, -y, -z'
'x, -y-1/2, z-1/2'

loop_
_atom_site_label
_atom_site_type_symbol
_atom_site_fract_x
_atom_site_fract_y
_atom_site_fract_z
_atom_site_U_iso_or_equiv
_atom_site_adp_type
_atom_site_occupancy
_atom_site_symmetry_multiplicity
_atom_site_calc_flag
_atom_site_refinement_flags
_atom_site_disorder_assembly
_atom_site_disorder_group
Rh1 Rh 0.14107(2) 0.56901(2) 0.930963(5) 0.02060(7) Uani 1 1 d . . .
P1 P 0.20094(7) 0.70872(7) 0.960823(18) 0.02158(18) Uani 1 1 d . . .
N1 N 0.0897(2) 0.4455(2) 0.89901(6) 0.0270(6) Uani 1 1 d . . .
N2 N 0.1702(2) 0.6616(2) 0.89569(6) 0.0269(6) Uani 1 1 d . . .
N3 N 0.3171(2) 0.3201(2) 0.96929(7) 0.0338(7) Uani 1 1 d . . .
C1 C 0.0642(3) 0.3970(3) 0.87783(8) 0.0297(8) Uani 1 1 d . . .
C2 C 0.0328(4) 0.3360(4) 0.85060(9) 0.0518(11) Uani 1 1 d . . .
H2A H 0.0774 0.2669 0.8508 0.078 Uiso 1 1 calc R . .
H2B H 0.0463 0.3834 0.8340 0.078 Uiso 1 1 calc R . .
H2C H -0.0467 0.3163 0.8486 0.078 Uiso 1 1 calc R . .
C3 C 0.1891(3) 0.7046(3) 0.87486(8) 0.0320(8) Uani 1 1 d . . .
C4 C 0.2147(4) 0.7579(4) 0.84830(9) 0.0547(12) Uani 1 1 d . . .
H4A H 0.1451 0.7790 0.8359 0.082 Uiso 1 1 calc R . .
H4B H 0.2567 0.7052 0.8376 0.082 Uiso 1 1 calc R . .
H4C H 0.2598 0.8257 0.8534 0.082 Uiso 1 1 calc R . .
C11 C 0.3236(3) 0.7824(3) 0.94968(7) 0.0248(7) Uani 1 1 d . . .
H11A H 0.2960 0.8202 0.9306 0.030 Uiso 1 1 calc R . .
C16 C 0.4143(3) 0.6991(3) 0.94304(8) 0.0324(8) Uani 1 1 d . . .
H16A H 0.4490 0.6630 0.9615 0.039 Uiso 1 1 calc R . .
H16B H 0.3801 0.6392 0.9297 0.039 Uiso 1 1 calc R . .
C15 C 0.5037(3) 0.7608(3) 0.92872(9) 0.0421(10) Uani 1 1 d . . .
H15A H 0.5625 0.7066 0.9251 0.050 Uiso 1 1 calc R . .
H15B H 0.4696 0.7919 0.9095 0.050 Uiso 1 1 calc R . .
C14 C 0.5561(3) 0.8558(3) 0.94795(10) 0.0475(11) Uani 1 1 d . . .
H14A H 0.6094 0.8974 0.9374 0.057 Uiso 1 1 calc R . .
H14B H 0.5982 0.8240 0.9661 0.057 Uiso 1 1 calc R . .
C13 C 0.4675(3) 0.9371(3) 0.95600(10) 0.0446(10) Uani 1 1 d . . .
H13A H 0.4328 0.9769 0.9381 0.054 Uiso 1 1 calc R . .
H13B H 0.5035 0.9943 0.9699 0.054 Uiso 1 1 calc R . .
C12 C 0.3763(3) 0.8759(3) 0.97004(8) 0.0319(8) Uani 1 1 d . . .
H12A H 0.4091 0.8428 0.9891 0.038 Uiso 1 1 calc R . .
H12B H 0.3180 0.9305 0.9738 0.038 Uiso 1 1 calc R . .
C5 C 0.1016(3) 0.8228(3) 0.96637(7) 0.0240(7) Uani 1 1 d . . .
H5A H 0.1353 0.8699 0.9834 0.029 Uiso 1 1 calc R . .
C10 C 0.0807(3) 0.8984(3) 0.93911(7) 0.0271(7) Uani 1 1 d . . .
H10A H 0.1516 0.9353 0.9360 0.033 Uiso 1 1 calc R . .
H10B H 0.0554 0.8513 0.9216 0.033 Uiso 1 1 calc R . .
C9 C -0.0068(3) 0.9886(3) 0.94213(8) 0.0329(8) Uani 1 1 d . . .
H9A H 0.0225 1.0412 0.9581 0.039 Uiso 1 1 calc R . .
H9B H -0.0210 1.0325 0.9236 0.039 Uiso 1 1 calc R . .
C8 C -0.1161(3) 0.9381(3) 0.94878(8) 0.0349(8) Uani 1 1 d . . .
H8A H -0.1691 0.9994 0.9517 0.042 Uiso 1 1 calc R . .
H8B H -0.1498 0.8917 0.9319 0.042 Uiso 1 1 calc R . .
C7 C -0.0956(3) 0.8654(3) 0.97626(8) 0.0334(8) Uani 1 1 d . . .
H7A H -0.1667 0.8298 0.9797 0.040 Uiso 1 1 calc R . .
H7B H -0.0691 0.9137 0.9934 0.040 Uiso 1 1 calc R . .
C6 C -0.0095(3) 0.7740(3) 0.97346(7) 0.0271(7) Uani 1 1 d . . .
H6A H -0.0397 0.7208 0.9577 0.033 Uiso 1 1 calc R . .
H6B H 0.0045 0.7311 0.9921 0.033 Uiso 1 1 calc R . .
C17 C 0.2436(2) 0.6447(3) 0.99658(7) 0.0232(7) Uani 1 1 d . . .
C18 C 0.2358(2) 0.5269(3) 0.99667(7) 0.0229(7) Uani 1 1 d . . .
C19 C 0.2786(3) 0.4694(3) 1.02245(8) 0.0313(8) Uani 1 1 d . . .
H19A H 0.2762 0.3892 1.0228 0.038 Uiso 1 1 calc R . .
C20 C 0.3241(3) 0.5275(3) 1.04727(8) 0.0339(9) Uani 1 1 d . . .
H20A H 0.3552 0.4871 1.0643 0.041 Uiso 1 1 calc R . .
C21 C 0.3249(3) 0.6443(3) 1.04751(7) 0.0321(8) Uani 1 1 d . . .
H21A H 0.3528 0.6840 1.0650 0.038 Uiso 1 1 calc R . .
C22 C 0.2849(3) 0.7027(3) 1.02223(7) 0.0286(8) Uani 1 1 d . . .
H22A H 0.2855 0.7828 1.0223 0.034 Uiso 1 1 calc R . .
C23 C 0.1715(3) 0.4638(3) 0.97126(7) 0.0227(7) Uani 1 1 d . . .
C24 C 0.0549(2) 0.4903(3) 0.96529(7) 0.0231(7) Uani 1 1 d . . .
H24A H 0.0280 0.5446 0.9794 0.028 Uiso 1 1 d R . .
C25 C -0.0245(3) 0.4087(3) 0.95367(7) 0.0274(8) Uani 1 1 d . . .
H25A H -0.1017 0.4272 0.9502 0.033 Uiso 1 1 calc R . .
C26 C 0.0105(3) 0.3038(3) 0.94756(8) 0.0322(8) Uani 1 1 d . . .
H26A H -0.0431 0.2485 0.9402 0.039 Uiso 1 1 calc R . .
C27 C 0.1243(3) 0.2751(3) 0.95177(8) 0.0316(8) Uani 1 1 d . . .
H27A H 0.1461 0.2015 0.9466 0.038 Uiso 1 1 calc R . .
C28 C 0.2052(3) 0.3512(3) 0.96327(7) 0.0261(7) Uani 1 1 d . . .
C29 C 0.3472(3) 0.2031(3) 0.96441(9) 0.0447(10) Uani 1 1 d . . .
H29A H 0.3021 0.1529 0.9750 0.067 Uiso 1 1 calc R . .
H29B H 0.4266 0.1916 0.9717 0.067 Uiso 1 1 calc R . .
H29C H 0.3332 0.1863 0.9433 0.067 Uiso 1 1 calc R . .
C30 C 0.4038(3) 0.4006(3) 0.96532(9) 0.0383(9) Uani 1 1 d . . .
H30A H 0.3713 0.4763 0.9627 0.058 Uiso 1 1 calc R . .
H30B H 0.4377 0.3801 0.9479 0.058 Uiso 1 1 calc R . .
H30C H 0.4612 0.3997 0.9827 0.058 Uiso 1 1 calc R . .
Rh2 Rh 0.72124(2) 0.28145(2) 0.825929(6) 0.02459(8) Uani 1 1 d . . .
P2 P 0.62273(7) 0.43649(7) 0.830462(19) 0.02442(19) Uani 1 1 d . . .
N4 N 0.8144(2) 0.1387(3) 0.81768(6) 0.0330(7) Uani 1 1 d . . .
N5 N 0.7690(2) 0.3408(3) 0.78833(7) 0.0324(7) Uani 1 1 d . . .
N6 N 0.4979(3) 0.0551(3) 0.83756(7) 0.0417(8) Uani 1 1 d . . .
C31 C 0.8695(3) 0.0685(3) 0.81125(8) 0.0367(9) Uani 1 1 d . . .
C32 C 0.9393(4) -0.0230(4) 0.80302(11) 0.0645(14) Uani 1 1 d . . .
H32A H 0.8956 -0.0930 0.8009 0.097 Uiso 1 1 calc R . .
H32B H 1.0036 -0.0329 0.8183 0.097 Uiso 1 1 calc R . .
H32C H 0.9655 -0.0048 0.7843 0.097 Uiso 1 1 calc R . .
C33 C 0.7913(3) 0.3669(3) 0.76624(9) 0.0365(9) Uani 1 1 d . . .
C34 C 0.8180(4) 0.3997(4) 0.73738(10) 0.0649(14) Uani 1 1 d . . .
H34A H 0.8756 0.4585 0.7397 0.097 Uiso 1 1 calc R . .
H34B H 0.7507 0.4287 0.7253 0.097 Uiso 1 1 calc R . .
H34C H 0.8458 0.3338 0.7277 0.097 Uiso 1 1 calc R . .
C41 C 0.5478(3) 0.4860(3) 0.79511(8) 0.0303(8) Uani 1 1 d . . .
H41A H 0.6073 0.5095 0.7833 0.036 Uiso 1 1 calc R . .
C46 C 0.4844(3) 0.3911(3) 0.77768(8) 0.0385(9) Uani 1 1 d . . .
H46A H 0.4187 0.3696 0.7871 0.046 Uiso 1 1 calc R . .
H46B H 0.5334 0.3242 0.7776 0.046 Uiso 1 1 calc R . .
C45 C 0.4459(4) 0.4290(4) 0.74607(9) 0.0546(12) Uani 1 1 d . . .
H45A H 0.5121 0.4442 0.7362 0.066 Uiso 1 1 calc R . .
H45B H 0.4024 0.3676 0.7352 0.066 Uiso 1 1 calc R . .
C44 C 0.3744(4) 0.5347(4) 0.74517(10) 0.0639(14) Uani 1 1 d . . .
H44A H 0.3027 0.5162 0.7522 0.077 Uiso 1 1 calc R . .
H44B H 0.3575 0.5614 0.7246 0.077 Uiso 1 1 calc R . .
C43 C 0.4324(4) 0.6282(4) 0.76414(10) 0.0577(12) Uani 1 1 d . . .
H43A H 0.3804 0.6926 0.7645 0.069 Uiso 1 1 calc R . .
H43B H 0.4978 0.6548 0.7553 0.069 Uiso 1 1 calc R . .
C42 C 0.4708(3) 0.5891(3) 0.79547(9) 0.0445(10) Uani 1 1 d . . .
H42A H 0.4052 0.5690 0.8051 0.053 Uiso 1 1 calc R . .
H42B H 0.5115 0.6510 0.8069 0.053 Uiso 1 1 calc R . .
C35 C 0.6926(3) 0.5648(3) 0.84654(8) 0.0308(8) Uani 1 1 d . . .
H35A H 0.6340 0.6241 0.8468 0.037 Uiso 1 1 calc R . .
C40 C 0.7773(3) 0.6092(3) 0.82799(10) 0.0471(11) Uani 1 1 d . . .
H40A H 0.7398 0.6242 0.8078 0.057 Uiso 1 1 calc R . .
H40B H 0.8356 0.5513 0.8268 0.057 Uiso 1 1 calc R . .
C39 C 0.8321(4) 0.7177(4) 0.84096(11) 0.0549(12) Uani 1 1 d . . .
H39A H 0.8917 0.7406 0.8294 0.066 Uiso 1 1 calc R . .
H39B H 0.7756 0.7787 0.8394 0.066 Uiso 1 1 calc R . .
C38 C 0.8813(4) 0.7032(4) 0.87261(12) 0.0666(15) Uani 1 1 d . . .
H38A H 0.9454 0.6505 0.8738 0.080 Uiso 1 1 calc R . .
H38B H 0.9097 0.7769 0.8806 0.080 Uiso 1 1 calc R . .
C37 C 0.7981(5) 0.6586(4) 0.89099(10) 0.0759(16) Uani 1 1 d . . .
H37A H 0.7378 0.7147 0.8916 0.091 Uiso 1 1 calc R . .
H37B H 0.8352 0.6458 0.9113 0.091 Uiso 1 1 calc R . .
C36 C 0.7480(4) 0.5474(4) 0.87808(9) 0.0596(13) Uani 1 1 d . . .
H36A H 0.8077 0.4900 0.8785 0.071 Uiso 1 1 calc R . .
H36B H 0.6921 0.5194 0.8902 0.071 Uiso 1 1 calc R . .
C47 C 0.5207(3) 0.3981(3) 0.85415(7) 0.0291(8) Uani 1 1 d . . .
C48 C 0.5240(3) 0.2859(3) 0.86305(7) 0.0289(8) Uani 1 1 d . . .
C49 C 0.4419(3) 0.2462(3) 0.87936(8) 0.0370(9) Uani 1 1 d . . .
H49A H 0.4426 0.1695 0.8855 0.044 Uiso 1 1 calc R . .
C50 C 0.3602(3) 0.3184(4) 0.88652(9) 0.0433(10) Uani 1 1 d . . .
H50A H 0.3033 0.2903 0.8969 0.052 Uiso 1 1 calc R . .
C51 C 0.3604(3) 0.4308(4) 0.87873(9) 0.0454(10) Uani 1 1 d . . .
H51A H 0.3055 0.4805 0.8844 0.054 Uiso 1 1 calc R . .
C52 C 0.4408(3) 0.4710(3) 0.86271(8) 0.0377(9) Uani 1 1 d . . .
H52A H 0.4415 0.5486 0.8575 0.045 Uiso 1 1 calc R . .
C53 C 0.6203(3) 0.2094(3) 0.85814(7) 0.0284(8) Uani 1 1 d . . .
C54 C 0.7272(3) 0.2412(3) 0.87322(7) 0.0331(8) Uani 1 1 d . . .
H54A H 0.7270 0.3081 0.8865 0.040 Uiso 1 1 d R . .
C55 C 0.8092(3) 0.1583(4) 0.88265(8) 0.0440(10) Uani 1 1 d . . .
H55A H 0.8804 0.1802 0.8925 0.053 Uiso 1 1 calc R . .
C56 C 0.7852(4) 0.0475(4) 0.87748(9) 0.0481(11) Uani 1 1 d . . .
H56A H 0.8396 -0.0079 0.8842 0.058 Uiso 1 1 calc R . .
C57 C 0.6821(4) 0.0135(3) 0.86244(9) 0.0453(10) Uani 1 1 d . . .
H57A H 0.6684 -0.0648 0.8592 0.054 Uiso 1 1 calc R . .
C58 C 0.5994(3) 0.0901(3) 0.85207(7) 0.0324(8) Uani 1 1 d . . .
C59 C 0.4707(4) -0.0636(4) 0.83611(11) 0.0643(13) Uani 1 1 d . . .
H59A H 0.4852 -0.0964 0.8559 0.096 Uiso 1 1 calc R . .
H59B H 0.5168 -0.1019 0.8232 0.096 Uiso 1 1 calc R . .
H59C H 0.3916 -0.0731 0.8283 0.096 Uiso 1 1 calc R . .
C60 C 0.4335(3) 0.1242(4) 0.81550(9) 0.0440(10) Uani 1 1 d . . .
H60A H 0.4742 0.1943 0.8130 0.066 Uiso 1 1 calc R . .
H60B H 0.3613 0.1423 0.8217 0.066 Uiso 1 1 calc R . .
H60C H 0.4212 0.0832 0.7968 0.066 Uiso 1 1 calc R . .
N7 N 0.7315(19) 0.660(2) 0.7488(5) 0.068(4) Uani 0.52(5) 1 d PDU A 1
C61 C 0.794(3) 0.716(3) 0.7391(8) 0.066(3) Uani 0.52(5) 1 d PDU A 1
C62 C 0.854(2) 0.781(2) 0.7191(5) 0.084(4) Uani 0.52(5) 1 d PDU A 1
H62A H 0.8388 0.8612 0.7213 0.126 Uiso 0.52(5) 1 calc PR A 1
H62B H 0.8280 0.7574 0.6988 0.126 Uiso 0.52(5) 1 calc PR A 1
H62C H 0.9340 0.7664 0.7238 0.126 Uiso 0.52(5) 1 calc PR A 1
N7B N 0.733(2) 0.698(3) 0.7545(5) 0.074(4) Uani 0.48(5) 1 d PDU A 2
C61B C 0.791(3) 0.721(4) 0.7379(9) 0.067(3) Uani 0.48(5) 1 d PDU A 2
C62B C 0.888(2) 0.750(3) 0.7237(5) 0.080(4) Uani 0.48(5) 1 d PDU A 2
H62D H 0.8920 0.8321 0.7216 0.120 Uiso 0.48(5) 1 calc PR A 2
H62E H 0.8804 0.7150 0.7041 0.120 Uiso 0.48(5) 1 calc PR A 2
H62F H 0.9559 0.7224 0.7356 0.120 Uiso 0.48(5) 1 calc PR A 2
B2 B 0.0725(7) 0.5959(7) 0.78521(17) 0.075(2) Uani 0.546(6) 1 d PDU B 1
F5 F -0.0036(6) 0.5171(6) 0.7901(2) 0.122(3) Uani 0.546(6) 1 d PDU B 1
F6 F 0.1696(6) 0.5601(7) 0.80075(18) 0.116(3) Uani 0.546(6) 1 d PDU B 1
F7 F 0.0777(8) 0.6014(8) 0.75620(14) 0.136(3) Uani 0.546(6) 1 d PDU B 1
F8 F 0.0387(10) 0.6981(8) 0.7943(3) 0.092(3) Uani 0.546(6) 1 d PDU B 1
B2B B 0.0668(7) 0.6056(8) 0.7864(2) 0.081(3) Uani 0.454(6) 1 d PDU B 2
F5B F 0.0652(9) 0.5574(8) 0.81321(19) 0.124(3) Uani 0.454(6) 1 d PDU B 2
F6B F 0.1738(7) 0.6276(8) 0.7831(2) 0.110(3) Uani 0.454(6) 1 d PDU B 2
F7B F 0.0132(9) 0.5347(9) 0.7663(2) 0.132(3) Uani 0.454(6) 1 d PDU B 2
F8B F 0.0133(11) 0.7067(9) 0.7872(3) 0.079(3) Uani 0.454(6) 1 d PDU B 2
B1 B 0.1686(4) 0.0394(4) 0.87360(10) 0.0553(14) Uani 1 1 d D . .
F1 F 0.1438(3) 0.1279(2) 0.89075(7) 0.0894(10) Uani 1 1 d D . .
F2 F 0.0820(2) -0.0374(2) 0.87100(6) 0.0666(7) Uani 1 1 d D . .
F3 F 0.2643(2) -0.0137(3) 0.88637(7) 0.0872(9) Uani 1 1 d D . .
F4 F 0.1828(3) 0.0774(3) 0.84615(6) 0.0826(9) Uani 1 1 d D . .

loop_
_atom_site_aniso_label
_atom_site_aniso_U_11
_atom_site_aniso_U_22
_atom_site_aniso_U_33
_atom_site_aniso_U_23
_atom_site_aniso_U_13
_atom_site_aniso_U_12
Rh1 0.02052(13) 0.01964(13) 0.02188(14) 0.00021(11) 0.00383(10) -0.00139(10)
P1 0.0211(4) 0.0194(4) 0.0238(4) 0.0007(4) 0.0017(3) -0.0004(3)
N1 0.0293(15) 0.0256(16) 0.0269(16) 0.0007(13) 0.0072(12) -0.0051(12)
N2 0.0285(15) 0.0248(15) 0.0272(16) -0.0007(13) 0.0033(12) -0.0036(12)
N3 0.0320(16) 0.0241(16) 0.0461(19) 0.0013(14) 0.0080(14) 0.0096(13)
C1 0.0311(19) 0.0270(19) 0.032(2) -0.0020(16) 0.0063(16) -0.0044(15)
C2 0.065(3) 0.053(3) 0.035(2) -0.018(2) 0.002(2) -0.010(2)
C3 0.035(2) 0.030(2) 0.031(2) -0.0021(17) 0.0047(16) -0.0044(16)
C4 0.083(3) 0.047(3) 0.038(2) 0.010(2) 0.021(2) -0.009(2)
C11 0.0230(16) 0.0204(17) 0.0308(19) 0.0010(15) 0.0028(14) -0.0035(13)
C16 0.0275(18) 0.0274(19) 0.042(2) 0.0002(16) 0.0061(16) 0.0002(15)
C15 0.032(2) 0.039(2) 0.058(3) 0.003(2) 0.0179(19) 0.0007(17)
C14 0.029(2) 0.043(2) 0.072(3) 0.004(2) 0.012(2) -0.0099(18)
C13 0.032(2) 0.031(2) 0.071(3) -0.003(2) 0.0086(19) -0.0119(17)
C12 0.0294(19) 0.0278(19) 0.038(2) -0.0048(16) 0.0017(16) -0.0043(15)
C5 0.0258(17) 0.0203(17) 0.0241(18) 0.0000(14) -0.0024(14) 0.0015(13)
C10 0.0257(17) 0.0259(18) 0.0298(19) 0.0036(15) 0.0042(14) 0.0006(14)
C9 0.0321(19) 0.028(2) 0.036(2) 0.0063(16) -0.0015(16) 0.0044(15)
C8 0.0305(19) 0.031(2) 0.043(2) 0.0034(17) 0.0037(16) 0.0097(16)
C7 0.0334(19) 0.034(2) 0.035(2) 0.0001(17) 0.0099(16) 0.0065(16)
C6 0.0302(18) 0.0247(18) 0.0269(18) 0.0026(15) 0.0057(14) 0.0013(14)
C17 0.0180(15) 0.0253(18) 0.0264(18) 0.0001(15) 0.0039(13) 0.0023(13)
C18 0.0191(16) 0.0269(18) 0.0230(17) 0.0037(14) 0.0038(13) 0.0041(13)
C19 0.0325(19) 0.0274(19) 0.035(2) 0.0039(16) 0.0066(16) 0.0067(15)
C20 0.0301(19) 0.044(2) 0.028(2) 0.0080(17) 0.0047(15) 0.0090(16)
C21 0.0259(18) 0.048(2) 0.0218(18) -0.0056(17) 0.0028(14) 0.0008(16)
C22 0.0243(17) 0.0289(19) 0.033(2) -0.0036(16) 0.0049(15) -0.0026(14)
C23 0.0224(16) 0.0207(17) 0.0265(18) 0.0047(14) 0.0084(13) 0.0007(13)
C24 0.0244(17) 0.0256(18) 0.0204(17) 0.0033(14) 0.0069(13) 0.0014(14)
C25 0.0231(17) 0.031(2) 0.0288(19) 0.0029(15) 0.0070(14) -0.0056(14)
C26 0.036(2) 0.028(2) 0.033(2) -0.0008(16) 0.0056(16) -0.0107(16)
C27 0.043(2) 0.0210(18) 0.031(2) 0.0016(15) 0.0078(16) 0.0008(16)
C28 0.0305(18) 0.0228(18) 0.0260(18) 0.0028(14) 0.0071(14) 0.0029(14)
C29 0.050(2) 0.034(2) 0.050(3) -0.0024(19) 0.0047(19) 0.0191(19)
C30 0.0241(18) 0.042(2) 0.051(2) -0.0042(19) 0.0097(17) 0.0052(16)
Rh2 0.02358(14) 0.02742(15) 0.02256(14) -0.00016(11) 0.00244(10) 0.00306(11)
P2 0.0231(4) 0.0265(5) 0.0241(4) 0.0007(4) 0.0045(3) 0.0010(4)
N4 0.0323(16) 0.0353(18) 0.0309(17) -0.0004(14) 0.0024(13) 0.0051(14)
N5 0.0321(16) 0.0344(18) 0.0318(18) -0.0003(14) 0.0077(14) 0.0052(13)
N6 0.048(2) 0.0335(18) 0.045(2) 0.0018(15) 0.0122(16) -0.0097(15)
C31 0.038(2) 0.038(2) 0.035(2) 0.0015(18) 0.0085(17) 0.0033(18)
C32 0.076(3) 0.050(3) 0.073(3) 0.001(3) 0.032(3) 0.027(2)
C33 0.037(2) 0.034(2) 0.041(2) -0.0024(18) 0.0133(18) 0.0030(17)
C34 0.082(3) 0.070(3) 0.051(3) 0.016(2) 0.036(3) 0.007(3)
C41 0.0244(18) 0.032(2) 0.034(2) 0.0051(16) 0.0026(15) 0.0014(15)
C46 0.035(2) 0.047(2) 0.030(2) 0.0057(18) -0.0046(16) -0.0014(17)
C45 0.048(3) 0.078(3) 0.034(2) 0.007(2) -0.0098(19) -0.006(2)
C44 0.044(3) 0.096(4) 0.048(3) 0.032(3) -0.007(2) 0.007(3)
C43 0.047(3) 0.061(3) 0.064(3) 0.025(3) 0.003(2) 0.020(2)
C42 0.040(2) 0.039(2) 0.053(3) 0.011(2) 0.0045(19) 0.0127(18)
C35 0.0291(18) 0.0271(19) 0.038(2) -0.0040(16) 0.0095(15) -0.0002(15)
C40 0.046(2) 0.040(2) 0.061(3) -0.009(2) 0.024(2) -0.0187(19)
C39 0.052(3) 0.038(2) 0.080(3) -0.012(2) 0.027(2) -0.016(2)
C38 0.051(3) 0.039(3) 0.101(4) -0.020(3) -0.017(3) -0.010(2)
C37 0.110(4) 0.067(3) 0.044(3) -0.010(3) -0.010(3) -0.042(3)
C36 0.084(3) 0.053(3) 0.038(2) -0.001(2) -0.005(2) -0.030(2)
C47 0.0286(18) 0.032(2) 0.0271(19) 0.0008(15) 0.0072(15) -0.0002(15)
C48 0.0328(19) 0.032(2) 0.0225(18) 0.0003(15) 0.0054(14) -0.0004(15)
C49 0.045(2) 0.034(2) 0.035(2) 0.0048(17) 0.0149(17) -0.0029(17)
C50 0.041(2) 0.050(3) 0.043(2) -0.002(2) 0.0223(19) -0.0045(19)
C51 0.037(2) 0.047(3) 0.056(3) -0.002(2) 0.0222(19) 0.0062(19)
C52 0.038(2) 0.031(2) 0.047(2) 0.0024(18) 0.0170(18) 0.0017(16)
C53 0.0370(19) 0.0276(19) 0.0212(17) 0.0029(15) 0.0064(15) 0.0025(15)
C54 0.041(2) 0.037(2) 0.0205(18) -0.0003(16) 0.0040(15) 0.0025(17)
C55 0.047(2) 0.051(3) 0.031(2) 0.0049(19) -0.0063(18) 0.011(2)
C56 0.064(3) 0.044(3) 0.034(2) 0.0146(19) -0.002(2) 0.022(2)
C57 0.064(3) 0.028(2) 0.045(2) 0.0093(19) 0.010(2) 0.0076(19)
C58 0.043(2) 0.034(2) 0.0222(18) 0.0035(16) 0.0094(16) -0.0021(17)
C59 0.081(3) 0.044(3) 0.068(3) 0.005(2) 0.010(3) -0.028(2)
C60 0.041(2) 0.051(3) 0.040(2) -0.004(2) 0.0055(18) -0.0097(19)
N7 0.067(6) 0.076(9) 0.060(8) 0.002(6) 0.010(5) 0.007(7)
C61 0.073(5) 0.074(6) 0.052(5) 0.012(5) 0.008(5) 0.009(5)
C62 0.076(9) 0.088(9) 0.088(8) 0.029(7) 0.013(7) 0.000(7)
N7B 0.074(6) 0.086(11) 0.063(8) 0.004(7) 0.016(6) 0.018(8)
C61B 0.074(6) 0.072(6) 0.053(6) 0.012(5) 0.005(5) 0.009(5)
C62B 0.080(9) 0.086(10) 0.071(8) 0.035(7) 0.005(7) 0.002(8)
B2 0.065(5) 0.089(5) 0.077(5) -0.031(5) 0.028(4) -0.006(4)
F5 0.103(5) 0.092(4) 0.173(7) 0.014(5) 0.025(5) -0.027(4)
F6 0.077(4) 0.135(6) 0.128(6) -0.041(5) -0.010(4) 0.022(4)
F7 0.181(7) 0.157(7) 0.084(4) -0.007(4) 0.064(4) 0.022(6)
F8 0.080(6) 0.092(5) 0.099(7) -0.032(5) -0.005(5) 0.011(4)
B2B 0.075(5) 0.088(5) 0.083(5) -0.029(5) 0.023(5) 0.000(5)
F5B 0.152(7) 0.107(6) 0.115(6) 0.028(5) 0.022(5) -0.027(5)
F6B 0.081(4) 0.120(7) 0.143(7) -0.017(5) 0.061(5) 0.002(4)
F7B 0.152(7) 0.126(7) 0.111(6) -0.059(6) 0.000(6) -0.020(6)
F8B 0.061(6) 0.085(5) 0.088(7) -0.005(4) 0.002(5) 0.015(4)
B1 0.072(4) 0.049(3) 0.047(3) 0.004(3) 0.015(3) -0.008(3)
F1 0.136(3) 0.0588(19) 0.081(2) -0.0116(17) 0.040(2) -0.0101(18)
F2 0.0708(18) 0.0666(18) 0.0628(17) 0.0052(14) 0.0111(14) -0.0188(14)
F3 0.071(2) 0.099(2) 0.087(2) 0.0070(19) -0.0072(17) 0.0048(18)
F4 0.097(2) 0.094(2) 0.0616(18) 0.0179(17) 0.0298(16) -0.0165(18)

loop_
_atom_type_symbol
_atom_type_description
_atom_type_scat_dispersion_real
_atom_type_scat_dispersion_imag
_atom_type_scat_source
C C 0.0033 0.0016 'International Tables Vol C Tables 4.2.6.8 and 6.1.1.4'
H H 0.0000 0.0000 'International Tables Vol C Tables 4.2.6.8 and 6.1.1.4'
B B 0.0013 0.0007 'International Tables Vol C Tables 4.2.6.8 and 6.1.1.4'
N N 0.0061 0.0033 'International Tables Vol C Tables 4.2.6.8 and 6.1.1.4'
F F 0.0171 0.0103 'International Tables Vol C Tables 4.2.6.8 and 6.1.1.4'
P P 0.1023 0.0942 'International Tables Vol C Tables 4.2.6.8 and 6.1.1.4'
Rh Rh -1.1178 0.9187 'International Tables Vol C Tables 4.2.6.8 and 6.1.1.4'

loop_
_exptl_crystal_face_index_h
_exptl_crystal_face_index_k
_exptl_crystal_face_index_l
_exptl_crystal_face_perp_dist
0.00 0.00 1.00 0.0950
0.00 0.00 -1.00 0.0350
0.00 1.00 0.00 0.1140
1.00 0.00 0.00 0.1550
1.00 -1.00 -1.00 0.1420
1.00 -3.00 -3.00 0.1560
-2.00 1.00 0.00 0.1170
-3.00 0.00 -1.00 0.1470

loop_
_geom_angle_atom_site_label_1
_geom_angle_atom_site_label_2
_geom_angle_atom_site_label_3
_geom_angle
N2 Rh1 N1 83.48(11)
N2 Rh1 P1 90.70(8)
N1 Rh1 P1 174.13(8)
N2 Rh1 C24 161.57(11)
N1 Rh1 C24 94.65(11)
P1 Rh1 C24 91.12(9)
N2 Rh1 C23 160.59(11)
N1 Rh1 C23 100.91(11)
P1 Rh1 C23 84.34(9)
C24 Rh1 C23 37.70(11)
C17 P1 C5 106.75(14)
C17 P1 C11 108.04(15)
C5 P1 C11 104.68(15)
C17 P1 Rh1 105.99(11)
C5 P1 Rh1 118.13(11)
C11 P1 Rh1 112.79(11)
C1 N1 Rh1 165.6(3)
C3 N2 Rh1 173.9(3)
C28 N3 C30 120.1(3)
C28 N3 C29 118.6(3)
C30 N3 C29 113.9(3)
N1 C1 C2 179.2(4)
C1 C2 H2A 109.5
C1 C2 H2B 109.5
H2A C2 H2B 109.5
C1 C2 H2C 109.5
H2A C2 H2C 109.5
H2B C2 H2C 109.5
N2 C3 C4 179.0(4)
C3 C4 H4A 109.5
C3 C4 H4B 109.5
H4A C4 H4B 109.5
C3 C4 H4C 109.5
H4A C4 H4C 109.5
H4B C4 H4C 109.5
C12 C11 C16 109.8(3)
C12 C11 P1 116.9(2)
C16 C11 P1 111.9(2)
C12 C11 H11A 105.8
C16 C11 H11A 105.8
P1 C11 H11A 105.8
C15 C16 C11 110.2(3)
C15 C16 H16A 109.6
C11 C16 H16A 109.6
C15 C16 H16B 109.6
C11 C16 H16B 109.6
H16A C16 H16B 108.1
C14 C15 C16 111.6(3)
C14 C15 H15A 109.3
C16 C15 H15A 109.3
C14 C15 H15B 109.3
C16 C15 H15B 109.3
H15A C15 H15B 108.0
C15 C14 C13 111.1(3)
C15 C14 H14A 109.4
C13 C14 H14A 109.4
C15 C14 H14B 109.4
C13 C14 H14B 109.4
H14A C14 H14B 108.0
C14 C13 C12 112.0(3)
C14 C13 H13A 109.2
C12 C13 H13A 109.2
C14 C13 H13B 109.2
C12 C13 H13B 109.2
H13A C13 H13B 107.9
C11 C12 C13 110.3(3)
C11 C12 H12A 109.6
C13 C12 H12A 109.6
C11 C12 H12B 109.6
C13 C12 H12B 109.6
H12A C12 H12B 108.1
C10 C5 C6 110.1(3)
C10 C5 P1 110.6(2)
C6 C5 P1 111.0(2)
C10 C5 H5A 108.4
C6 C5 H5A 108.4
P1 C5 H5A 108.4
C9 C10 C5 111.9(3)
C9 C10 H10A 109.2
C5 C10 H10A 109.2
C9 C10 H10B 109.2
C5 C10 H10B 109.2
H10A C10 H10B 107.9
C8 C9 C10 112.1(3)
C8 C9 H9A 109.2
C10 C9 H9A 109.2
C8 C9 H9B 109.2
C10 C9 H9B 109.2
H9A C9 H9B 107.9
C7 C8 C9 110.2(3)
C7 C8 H8A 109.6
C9 C8 H8A 109.6
C7 C8 H8B 109.6
C9 C8 H8B 109.6
H8A C8 H8B 108.1
C8 C7 C6 111.6(3)
C8 C7 H7A 109.3
C6 C7 H7A 109.3
C8 C7 H7B 109.3
C6 C7 H7B 109.3
H7A C7 H7B 108.0
C7 C6 C5 112.3(3)
C7 C6 H6A 109.2
C5 C6 H6A 109.2
C7 C6 H6B 109.2
C5 C6 H6B 109.2
H6A C6 H6B 107.9
C22 C17 C18 120.3(3)
C22 C17 P1 125.5(3)
C18 C17 P1 114.1(2)
C17 C18 C19 118.1(3)
C17 C18 C23 121.3(3)
C19 C18 C23 120.1(3)
C20 C19 C18 120.8(3)
C20 C19 H19A 119.6
C18 C19 H19A 119.6
C19 C20 C21 120.5(3)
C19 C20 H20A 119.7
C21 C20 H20A 119.7
C22 C21 C20 119.6(3)
C22 C21 H21A 120.2
C20 C21 H21A 120.2
C21 C22 C17 120.4(3)
C21 C22 H22A 119.8
C17 C22 H22A 119.8
C24 C23 C28 117.1(3)
C24 C23 C18 115.2(3)
C28 C23 C18 121.2(3)
C24 C23 Rh1 70.95(17)
C28 C23 Rh1 108.9(2)
C18 C23 Rh1 112.0(2)
C25 C24 C23 121.4(3)
C25 C24 Rh1 112.5(2)
C23 C24 Rh1 71.35(17)
C25 C24 H24A 114.8
C23 C24 H24A 114.7
Rh1 C24 H24A 114.8
C26 C25 C24 119.3(3)
C26 C25 H25A 120.3
C24 C25 H25A 120.3
C25 C26 C27 121.5(3)
C25 C26 H26A 119.2
C27 C26 H26A 119.2
C28 C27 C26 121.5(3)
C28 C27 H27A 119.3
C26 C27 H27A 119.3
C27 C28 N3 121.3(3)
C27 C28 C23 119.1(3)
N3 C28 C23 119.4(3)
N3 C29 H29A 109.5
N3 C29 H29B 109.5
H29A C29 H29B 109.5
N3 C29 H29C 109.5
H29A C29 H29C 109.5
H29B C29 H29C 109.5
N3 C30 H30A 109.5
N3 C30 H30B 109.5
H30A C30 H30B 109.5
N3 C30 H30C 109.5
H30A C30 H30C 109.5
H30B C30 H30C 109.5
N5 Rh2 N4 84.33(11)
N5 Rh2 P2 90.78(8)
N4 Rh2 P2 174.87(8)
N5 Rh2 C54 159.75(13)
N4 Rh2 C54 93.39(12)
P2 Rh2 C54 91.74(10)
N5 Rh2 C53 162.52(12)
N4 Rh2 C53 99.78(12)
P2 Rh2 C53 84.44(9)
C54 Rh2 C53 37.61(13)
C47 P2 C41 108.51(16)
C47 P2 C35 106.17(16)
C41 P2 C35 103.40(16)
C47 P2 Rh2 105.56(12)
C41 P2 Rh2 112.69(12)
C35 P2 Rh2 119.98(11)
C31 N4 Rh2 172.8(3)
C33 N5 Rh2 174.5(3)
C58 N6 C60 121.7(3)
C58 N6 C59 119.9(4)
C60 N6 C59 115.1(4)
N4 C31 C32 179.2(5)
C31 C32 H32A 109.5
C31 C32 H32B 109.5
H32A C32 H32B 109.5
C31 C32 H32C 109.5
H32A C32 H32C 109.5
H32B C32 H32C 109.5
N5 C33 C34 178.9(5)
C33 C34 H34A 109.5
C33 C34 H34B 109.5
H34A C34 H34B 109.5
C33 C34 H34C 109.5
H34A C34 H34C 109.5
H34B C34 H34C 109.5
C46 C41 C42 109.3(3)
C46 C41 P2 112.2(2)
C42 C41 P2 117.9(3)
C46 C41 H41A 105.5
C42 C41 H41A 105.5
P2 C41 H41A 105.5
C41 C46 C45 110.3(3)
C41 C46 H46A 109.6
C45 C46 H46A 109.6
C41 C46 H46B 109.6
C45 C46 H46B 109.6
H46A C46 H46B 108.1
C44 C45 C46 111.3(4)
C44 C45 H45A 109.4
C46 C45 H45A 109.4
C44 C45 H45B 109.4
C46 C45 H45B 109.4
H45A C45 H45B 108.0
C45 C44 C43 111.8(3)
C45 C44 H44A 109.3
C43 C44 H44A 109.3
C45 C44 H44B 109.3
C43 C44 H44B 109.3
H44A C44 H44B 107.9
C44 C43 C42 112.1(4)
C44 C43 H43A 109.2
C42 C43 H43A 109.2
C44 C43 H43B 109.2
C42 C43 H43B 109.2
H43A C43 H43B 107.9
C43 C42 C41 109.7(3)
C43 C42 H42A 109.7
C41 C42 H42A 109.7
C43 C42 H42B 109.7
C41 C42 H42B 109.7
H42A C42 H42B 108.2
C40 C35 C36 109.9(3)
C40 C35 P2 111.7(2)
C36 C35 P2 112.7(3)
C40 C35 H35A 107.4
C36 C35 H35A 107.4
P2 C35 H35A 107.4
C35 C40 C39 111.3(3)
C35 C40 H40A 109.4
C39 C40 H40A 109.4
C35 C40 H40B 109.4
C39 C40 H40B 109.4
H40A C40 H40B 108.0
C38 C39 C40 111.9(4)
C38 C39 H39A 109.2
C40 C39 H39A 109.2
C38 C39 H39B 109.2
C40 C39 H39B 109.2
H39A C39 H39B 107.9
C37 C38 C39 112.3(4)
C37 C38 H38A 109.1
C39 C38 H38A 109.1
C37 C38 H38B 109.1
C39 C38 H38B 109.1
H38A C38 H38B 107.9
C38 C37 C36 110.2(4)
C38 C37 H37A 109.6
C36 C37 H37A 109.6
C38 C37 H37B 109.6
C36 C37 H37B 109.6
H37A C37 H37B 108.1
C35 C36 C37 110.4(4)
C35 C36 H36A 109.6
C37 C36 H36A 109.6
C35 C36 H36B 109.6
C37 C36 H36B 109.6
H36A C36 H36B 108.1
C48 C47 C52 120.1(3)
C48 C47 P2 115.0(2)
C52 C47 P2 124.8(3)
C47 C48 C49 118.9(3)
C47 C48 C53 121.2(3)
C49 C48 C53 119.5(3)
C50 C49 C48 120.1(4)
C50 C49 H49A 120.0
C48 C49 H49A 120.0
C49 C50 C51 120.6(3)
C49 C50 H50A 119.7
C51 C50 H50A 119.7
C50 C51 C52 119.8(3)
C50 C51 H51A 120.1
C52 C51 H51A 120.1
C51 C52 C47 120.2(4)
C51 C52 H52A 119.9
C47 C52 H52A 119.9
C54 C53 C58 118.0(3)
C54 C53 C48 115.6(3)
C58 C53 C48 119.5(3)
C54 C53 Rh2 71.14(19)
C58 C53 Rh2 110.1(2)
C48 C53 Rh2 112.0(2)
C55 C54 C53 120.7(3)
C55 C54 Rh2 111.9(2)
C53 C54 Rh2 71.25(19)
C55 C54 H54A 115.1
C53 C54 H54A 115.1
Rh2 C54 H54A 115.1
C56 C55 C54 119.5(4)
C56 C55 H55A 120.2
C54 C55 H55A 120.2
C55 C56 C57 121.3(4)
C55 C56 H56A 119.4
C57 C56 H56A 119.4
C58 C57 C56 122.1(4)
C58 C57 H57A 118.9
C56 C57 H57A 118.9
N6 C58 C57 121.4(4)
N6 C58 C53 120.3(3)
C57 C58 C53 118.2(3)
N6 C59 H59A 109.5
N6 C59 H59B 109.5
H59A C59 H59B 109.5
N6 C59 H59C 109.5
H59A C59 H59C 109.5
H59B C59 H59C 109.5
N6 C60 H60A 109.5
N6 C60 H60B 109.5
H60A C60 H60B 109.5
N6 C60 H60C 109.5
H60A C60 H60C 109.5
H60B C60 H60C 109.5
N7 C61 C62 164(4)
N7B C61B C62B 165(5)
C61B C62B H62D 109.5
C61B C62B H62E 109.5
H62D C62B H62E 109.5
C61B C62B H62F 109.5
H62D C62B H62F 109.5
H62E C62B H62F 109.5
F7 B2 F5 109.0(7)
F7 B2 F6 112.3(7)
F5 B2 F6 104.8(7)
F7 B2 F8 108.7(8)
F5 B2 F8 108.9(8)
F6 B2 F8 113.1(7)
F7B B2B F6B 114.9(8)
F7B B2B F5B 107.0(8)
F6B B2B F5B 108.6(8)
F7B B2B F8B 112.5(9)
F6B B2B F8B 107.4(8)
F5B B2B F8B 106.1(8)
F1 B1 F4 110.0(4)
F1 B1 F3 110.2(4)
F4 B1 F3 109.7(4)
F1 B1 F2 109.2(4)
F4 B1 F2 109.2(4)
F3 B1 F2 108.6(3)

loop_
_geom_bond_atom_site_label_1
_geom_bond_atom_site_label_2
_geom_bond_distance
Rh1 N2 2.028(3)
Rh1 N1 2.104(3)
Rh1 P1 2.2058(9)
Rh1 C24 2.214(3)
Rh1 C23 2.219(3)
P1 C17 1.817(3)
P1 C5 1.848(3)
P1 C11 1.854(3)
N1 C1 1.134(4)
N2 C3 1.135(4)
N3 C28 1.392(4)
N3 C30 1.447(4)
N3 C29 1.458(4)
C1 C2 1.449(5)
C2 H2A 0.9800
C2 H2B 0.9800
C2 H2C 0.9800
C3 C4 1.445(5)
C4 H4A 0.9800
C4 H4B 0.9800
C4 H4C 0.9800
C11 C12 1.529(5)
C11 C16 1.538(4)
C11 H11A 1.0000
C16 C15 1.528(5)
C16 H16A 0.9900
C16 H16B 0.9900
C15 C14 1.513(6)
C15 H15A 0.9900
C15 H15B 0.9900
C14 C13 1.524(5)
C14 H14A 0.9900
C14 H14B 0.9900
C13 C12 1.536(5)
C13 H13A 0.9900
C13 H13B 0.9900
C12 H12A 0.9900
C12 H12B 0.9900
C5 C10 1.532(4)
C5 C6 1.538(4)
C5 H5A 1.0000
C10 C9 1.524(5)
C10 H10A 0.9900
C10 H10B 0.9900
C9 C8 1.520(5)
C9 H9A 0.9900
C9 H9B 0.9900
C8 C7 1.519(5)
C8 H8A 0.9900
C8 H8B 0.9900
C7 C6 1.520(4)
C7 H7A 0.9900
C7 H7B 0.9900
C6 H6A 0.9900
C6 H6B 0.9900
C17 C22 1.394(5)
C17 C18 1.398(5)
C18 C19 1.401(5)
C18 C23 1.507(5)
C19 C20 1.379(5)
C19 H19A 0.9500
C20 C21 1.384(5)
C20 H20A 0.9500
C21 C22 1.379(5)
C21 H21A 0.9500
C22 H22A 0.9500
C23 C24 1.432(4)
C23 C28 1.457(4)
C24 C25 1.414(5)
C24 H24A 1.0002
C25 C26 1.354(5)
C25 H25A 0.9500
C26 C27 1.404(5)
C26 H26A 0.9500
C27 C28 1.380(5)
C27 H27A 0.9500
C29 H29A 0.9800
C29 H29B 0.9800
C29 H29C 0.9800
C30 H30A 0.9800
C30 H30B 0.9800
C30 H30C 0.9800
Rh2 N5 2.022(3)
Rh2 N4 2.096(3)
Rh2 P2 2.2147(9)
Rh2 C54 2.215(3)
Rh2 C53 2.216(3)
P2 C47 1.813(3)
P2 C41 1.840(3)
P2 C35 1.842(4)
N4 C31 1.131(4)
N5 C33 1.129(4)
N6 C58 1.375(5)
N6 C60 1.443(5)
N6 C59 1.444(5)
C31 C32 1.456(5)
C32 H32A 0.9800
C32 H32B 0.9800
C32 H32C 0.9800
C33 C34 1.460(5)
C34 H34A 0.9800
C34 H34B 0.9800
C34 H34C 0.9800
C41 C46 1.523(5)
C41 C42 1.537(5)
C41 H41A 1.0000
C46 C45 1.528(5)
C46 H46A 0.9900
C46 H46B 0.9900
C45 C44 1.519(6)
C45 H45A 0.9900
C45 H45B 0.9900
C44 C43 1.519(7)
C44 H44A 0.9900
C44 H44B 0.9900
C43 C42 1.521(6)
C43 H43A 0.9900
C43 H43B 0.9900
C42 H42A 0.9900
C42 H42B 0.9900
C35 C40 1.516(5)
C35 C36 1.522(5)
C35 H35A 1.0000
C40 C39 1.528(5)
C40 H40A 0.9900
C40 H40B 0.9900
C39 C38 1.501(7)
C39 H39A 0.9900
C39 H39B 0.9900
C38 C37 1.497(7)
C38 H38A 0.9900
C38 H38B 0.9900
C37 C36 1.533(6)
C37 H37A 0.9900
C37 H37B 0.9900
C36 H36A 0.9900
C36 H36B 0.9900
C47 C48 1.390(5)
C47 C52 1.393(5)
C48 C49 1.406(5)
C48 C53 1.517(5)
C49 C50 1.380(5)
C49 H49A 0.9500
C50 C51 1.380(6)
C50 H50A 0.9500
C51 C52 1.383(5)
C51 H51A 0.9500
C52 H52A 0.9500
C53 C54 1.429(5)
C53 C58 1.456(5)
C54 C55 1.419(5)
C54 H54A 1.0001
C55 C56 1.358(6)
C55 H55A 0.9500
C56 C57 1.397(6)
C56 H56A 0.9500
C57 C58 1.385(5)
C57 H57A 0.9500
C59 H59A 0.9800
C59 H59B 0.9800
C59 H59C 0.9800
C60 H60A 0.9800
C60 H60B 0.9800
C60 H60C 0.9800
N7 C61 1.134(11)
C61 C62 1.466(10)
C62 H62A 0.9800
C62 H62B 0.9800
C62 H62C 0.9800
N7B C61B 1.133(10)
C61B C62B 1.466(10)
C62B H62D 0.9800
C62B H62E 0.9800
C62B H62F 0.9800
B2 F7 1.345(7)
B2 F5 1.352(7)
B2 F6 1.354(7)
B2 F8 1.362(7)
B2B F7B 1.344(7)
B2B F6B 1.349(7)
B2B F5B 1.360(7)
B2B F8B 1.364(7)
B1 F1 1.370(5)
B1 F4 1.372(4)
B1 F3 1.373(5)
B1 F2 1.380(5)
